data_1560118
loop_
_publ_author_name
'Kurogi, Takashi'
'Kuroki, Kaito'
'Moritani, Shunsuke'
'Takai, Kazuhiko'

_publ_section_title
;
 Structural elucidation of a methylenation reagent of esters: synthesis
 and reactivity of a dinuclear titanium(iii) methylene complex
;
_journal_issue 10
_journal_name_full 'Chemical Science'
_journal_page_first 3509
_journal_page_last 3515
_journal_paper_doi 10.1039/D0SC06366E
_journal_volume 12
_journal_year 2021
_chemical_formula_moiety 'C10 H24 Cl3 N2 O Ti'
_chemical_formula_sum 'C10 H24 Cl3 N2 O Ti'
_chemical_formula_weight 342.56
_chemical_properties_physical Air-sensitive,Moisture-sensitive
_space_group_crystal_system monoclinic
_space_group_IT_number 14
_space_group_name_Hall '-P 2yn'
_space_group_name_H-M_alt 'P 1 21/n 1'
_atom_sites_solution_hydrogens geom
_atom_sites_solution_primary direct
_atom_sites_solution_secondary difmap
_audit_creation_date 2020-01-08
_audit_creation_method
;
Olex2 1.2
(compiled 2018.05.29 svn.r3510 for OlexSys, GUI svn.r5506)
;
_audit_update_record
;
2020-11-19 deposited with the CCDC.	2021-01-19 downloaded from the CCDC.
;
_cell_angle_alpha 90
_cell_angle_beta 101.587(6)
_cell_angle_gamma 90
_cell_formula_units_Z 4
_cell_length_a 10.972(4)
_cell_length_b 12.308(4)
_cell_length_c 12.075(4)
_cell_measurement_reflns_used 4636
_cell_measurement_temperature 100(2)
_cell_measurement_theta_max 27.5
_cell_measurement_theta_min 3.3
_cell_volume 1597.4(9)
_computing_cell_refinement 'CrystalClear-SM Expert 2.0 r16 (Rigaku, 2014)'
_computing_data_collection 'CrystalClear-SM Expert 2.0 r16 (Rigaku, 2014)'
_computing_data_reduction 'CrystalClear-SM Expert 2.0 r16 (Rigaku, 2014)'
_computing_molecular_graphics 'Olex2 (Dolomanov et al., 2009)'
_computing_publication_material 'Olex2 (Dolomanov et al., 2009)'
_computing_structure_refinement 'ShelXL (Sheldrick, 2015)'
_computing_structure_solution 'SHELXS-97 (Sheldrick, 2008)'
_diffrn_ambient_temperature 100(2)
_diffrn_detector CCD
_diffrn_measured_fraction_theta_full 0.998
_diffrn_measured_fraction_theta_max 0.997
_diffrn_measurement_device
;
AFC11 (Right): Eulerian 3 circle
;
_diffrn_measurement_device_type
;
Rigaku Saturn724+ (4x4 bin mode)
;
_diffrn_measurement_method 'profile data from \w-scans'
_diffrn_measurement_specimen_support Fiber
_diffrn_radiation_monochromator Confocal
_diffrn_radiation_type MoK\a
_diffrn_radiation_wavelength 0.71075
_diffrn_reflns_av_R_equivalents 0.0381
_diffrn_reflns_av_unetI/netI 0.0284
_diffrn_reflns_Laue_measured_fraction_full 0.998
_diffrn_reflns_Laue_measured_fraction_max 0.997
_diffrn_reflns_limit_h_max 14
_diffrn_reflns_limit_h_min -14
_diffrn_reflns_limit_k_max 15
_diffrn_reflns_limit_k_min -15
_diffrn_reflns_limit_l_max 15
_diffrn_reflns_limit_l_min -15
_diffrn_reflns_number 18771
_diffrn_reflns_point_group_measured_fraction_full 0.998
_diffrn_reflns_point_group_measured_fraction_max 0.997
_diffrn_reflns_theta_full 25.242
_diffrn_reflns_theta_max 27.458
_diffrn_reflns_theta_min 3.257
_diffrn_source 'Rotating Anode'
_exptl_absorpt_coefficient_mu 1.026
_exptl_absorpt_correction_T_max 1.000
_exptl_absorpt_correction_T_min 0.894
_exptl_absorpt_correction_type multi-scan
_exptl_absorpt_process_details
;
Jacobson, R. (1998). REQAB. Private communication to the 
Rigaku Corporation, Tokyo, Japan.
;
_exptl_crystal_colour blue
_exptl_crystal_density_diffrn 1.424
_exptl_crystal_description block
_exptl_crystal_F_000 716
_exptl_crystal_recrystallization_method 'Re-crystallisation from solvent: THF/hexane'
_exptl_crystal_size_max 0.12
_exptl_crystal_size_mid 0.1
_exptl_crystal_size_min 0.07
_refine_diff_density_max 0.620
_refine_diff_density_min -0.806
_refine_diff_density_rms 0.072
_refine_ls_extinction_method none
_refine_ls_goodness_of_fit_ref 1.083
_refine_ls_hydrogen_treatment constr
_refine_ls_matrix_type full
_refine_ls_number_parameters 230
_refine_ls_number_reflns 3644
_refine_ls_number_restraints 60
_refine_ls_restrained_S_all 1.085
_refine_ls_R_factor_all 0.0693
_refine_ls_R_factor_gt 0.0550
_refine_ls_shift/su_max 0.000
_refine_ls_shift/su_mean 0.000
_refine_ls_structure_factor_coef Fsqd
_refine_ls_weighting_details 'w=1/[\s^2^(Fo^2^)+(0.0633P)^2^+1.8356P] where P=(Fo^2^+2Fc^2^)/3'
_refine_ls_weighting_scheme calc
_refine_ls_wR_factor_gt 0.1347
_refine_ls_wR_factor_ref 0.1447
_reflns_Friedel_coverage 0.000
_reflns_number_gt 2930
_reflns_number_total 3644
_reflns_threshold_expression 'I > 2\s(I)'
_cod_data_source_file d0sc06366e2.cif
_cod_data_source_block TiCl3tmedathf
_cod_depositor_comments 'Adding full bibliography for 1560116--1560121.cif.'
_cod_database_code 1560118
_shelx_shelxl_version_number 2018/3
_shelx_space_group_comment
;
The symmetry employed for this shelxl refinement is uniquely defined
by the following loop, which should always be used as a source of
symmetry information in preference to the above space-group names.
They are only intended as comments.
;
_shelx_estimated_absorpt_t_max 0.932
_shelx_estimated_absorpt_t_min 0.887
_olex2_submission_special_instructions 'No special instructions were received'

loop_
_space_group_symop_operation_xyz
'x, y, z'
'-x+1/2, y+1/2, -z+1/2'
'-x, -y, -z'
'x-1/2, -y-1/2, z-1/2'

loop_
_atom_site_label
_atom_site_type_symbol
_atom_site_fract_x
_atom_site_fract_y
_atom_site_fract_z
_atom_site_U_iso_or_equiv
_atom_site_adp_type
_atom_site_occupancy
_atom_site_site_symmetry_order
_atom_site_calc_flag
_atom_site_refinement_flags_posn
_atom_site_refinement_flags_adp
_atom_site_refinement_flags_occupancy
_atom_site_disorder_assembly
_atom_site_disorder_group
Ti1 Ti 0.13895(5) 0.25396(5) 0.86972(5) 0.03503(18) Uani 1 1 d . . . . .
Cl1 Cl 0.16226(8) 0.35627(9) 1.03904(7) 0.0533(3) Uani 1 1 d . . . . .
Cl2 Cl 0.20747(9) 0.09331(9) 0.96866(11) 0.0704(3) Uani 1 1 d . . . . .
Cl3 Cl 0.12344(7) 0.16421(7) 0.69322(8) 0.0510(3) Uani 1 1 d . . . . .
N1 N -0.0637(3) 0.2165(3) 0.8730(3) 0.0510(7) Uani 1 1 d . . . . .
N2 N 0.0434(3) 0.4033(2) 0.7715(2) 0.0450(7) Uani 1 1 d . . . . .
C1 C -0.0928(4) 0.2125(4) 0.9867(4) 0.0739(14) Uani 1 1 d . . . . .
H1A H -0.077223 0.283809 1.022793 0.111 Uiso 1 1 calc GR . . . .
H1B H -0.040174 0.157904 1.032339 0.111 Uiso 1 1 calc GR . . . .
H1C H -0.180536 0.192991 0.980732 0.111 Uiso 1 1 calc GR . . . .
C2 C -0.1076(3) 0.1100(3) 0.8202(4) 0.0588(10) Uani 1 1 d . . . . .
H2A H -0.057207 0.051227 0.860755 0.088 Uiso 1 1 calc GR . . . .
H2B H -0.099200 0.109915 0.740890 0.088 Uiso 1 1 calc GR . . . .
H2C H -0.195033 0.099131 0.824233 0.088 Uiso 1 1 calc GR . . . .
C3A C -0.1412(10) 0.2934(10) 0.7817(9) 0.046(2) Uani 0.456(10) 1 d . U P A 1
H3A H -0.193857 0.247275 0.724010 0.055 Uiso 0.456(10) 1 calc R . P A 1
H3B H -0.197838 0.336457 0.818840 0.055 Uiso 0.456(10) 1 calc R . P A 1
C4A C -0.0853(7) 0.3558(8) 0.7332(8) 0.053(3) Uani 0.456(10) 1 d . U P A 1
H4A H -0.141003 0.419434 0.715372 0.063 Uiso 0.456(10) 1 calc R . P A 1
H4B H -0.083647 0.320577 0.659861 0.063 Uiso 0.456(10) 1 calc R . P A 1
C5A C 0.0497(12) 0.4988(10) 0.8261(10) 0.046(3) Uani 0.456(10) 1 d . U P A 1
H5A H 0.136702 0.522093 0.846977 0.069 Uiso 0.456(10) 1 calc R . P A 1
H5B H 0.001593 0.553435 0.776704 0.069 Uiso 0.456(10) 1 calc R . P A 1
H5C H 0.015352 0.490546 0.894566 0.069 Uiso 0.456(10) 1 calc R . P A 1
C6A C 0.0962(15) 0.4135(9) 0.6641(9) 0.063(3) Uani 0.456(10) 1 d . U P A 1
H6A H 0.090787 0.343106 0.625580 0.095 Uiso 0.456(10) 1 calc R . P A 1
H6B H 0.048227 0.467646 0.613902 0.095 Uiso 0.456(10) 1 calc R . P A 1
H6C H 0.183421 0.436379 0.684044 0.095 Uiso 0.456(10) 1 calc R . P A 1
C3B C -0.1320(9) 0.3158(11) 0.8315(12) 0.070(3) Uani 0.544(10) 1 d . U P A 2
H3C H -0.193779 0.293410 0.763873 0.084 Uiso 0.544(10) 1 calc R . P A 2
H3D H -0.180377 0.335111 0.889672 0.084 Uiso 0.544(10) 1 calc R . P A 2
C4B C -0.0863(6) 0.4054(6) 0.8045(8) 0.056(2) Uani 0.544(10) 1 d . U P A 2
H4C H -0.081320 0.456003 0.868952 0.067 Uiso 0.544(10) 1 calc R . P A 2
H4D H -0.146204 0.436805 0.740174 0.067 Uiso 0.544(10) 1 calc R . P A 2
C5B C 0.0994(10) 0.5160(10) 0.8174(13) 0.066(3) Uani 0.544(10) 1 d . U P A 2
H5D H 0.114990 0.515757 0.900217 0.099 Uiso 0.544(10) 1 calc R . P A 2
H5E H 0.177717 0.528460 0.792167 0.099 Uiso 0.544(10) 1 calc R . P A 2
H5F H 0.040324 0.573963 0.788468 0.099 Uiso 0.544(10) 1 calc R . P A 2
C6B C 0.0254(8) 0.4156(6) 0.6494(7) 0.0471(19) Uani 0.544(10) 1 d . U P A 2
H6D H 0.106416 0.414481 0.626859 0.071 Uiso 0.544(10) 1 calc R . P A 2
H6E H -0.025954 0.355700 0.612282 0.071 Uiso 0.544(10) 1 calc R . P A 2
H6F H -0.016259 0.484849 0.626748 0.071 Uiso 0.544(10) 1 calc R . P A 2
O1 O 0.31734(18) 0.3074(2) 0.85541(18) 0.0420(5) Uani 1 1 d . . . . .
C7A C 0.3938(8) 0.3900(7) 0.9148(8) 0.037(2) Uani 0.372(6) 1 d . U P B 1
H7A H 0.419527 0.372768 0.996259 0.045 Uiso 0.372(6) 1 calc R . P B 1
H7B H 0.352027 0.461728 0.905849 0.045 Uiso 0.372(6) 1 calc R . P B 1
C8A C 0.5042(11) 0.3856(8) 0.8541(13) 0.045(2) Uani 0.372(6) 1 d . U P B 1
H8A H 0.480081 0.406691 0.773551 0.055 Uiso 0.372(6) 1 calc R . P B 1
H8B H 0.574947 0.430891 0.892164 0.055 Uiso 0.372(6) 1 calc R . P B 1
C9A C 0.5313(7) 0.2667(7) 0.8685(9) 0.041(2) Uani 0.372(6) 1 d . U P B 1
H9A H 0.565071 0.248219 0.948539 0.049 Uiso 0.372(6) 1 calc R . P B 1
H9B H 0.590541 0.242590 0.821530 0.049 Uiso 0.372(6) 1 calc R . P B 1
C10A C 0.4015(7) 0.2168(7) 0.8271(8) 0.038(2) Uani 0.372(6) 1 d . U P B 1
H10A H 0.385431 0.201726 0.744902 0.046 Uiso 0.372(6) 1 calc R . P B 1
H10B H 0.391046 0.148947 0.868298 0.046 Uiso 0.372(6) 1 calc R . P B 1
C7B C 0.4202(5) 0.3169(8) 0.9458(5) 0.0583(19) Uani 0.628(6) 1 d . U P B 2
H7C H 0.440514 0.245315 0.982300 0.070 Uiso 0.628(6) 1 calc R . P B 2
H7D H 0.401161 0.368236 1.003044 0.070 Uiso 0.628(6) 1 calc R . P B 2
C8B C 0.5293(7) 0.3583(10) 0.8978(7) 0.069(2) Uani 0.628(6) 1 d . U P B 2
H8C H 0.540375 0.437402 0.911089 0.083 Uiso 0.628(6) 1 calc R . P B 2
H8D H 0.606928 0.320837 0.933973 0.083 Uiso 0.628(6) 1 calc R . P B 2
C9B C 0.5004(5) 0.3357(6) 0.7798(5) 0.0500(15) Uani 0.628(6) 1 d . U P B 2
H9C H 0.528993 0.262080 0.764127 0.060 Uiso 0.628(6) 1 calc R . P B 2
H9D H 0.540290 0.389450 0.737408 0.060 Uiso 0.628(6) 1 calc R . P B 2
C10B C 0.3620(4) 0.3436(5) 0.7476(4) 0.0407(13) Uani 0.628(6) 1 d . U P B 2
H10C H 0.328945 0.294933 0.683268 0.049 Uiso 0.628(6) 1 calc R . P B 2
H10D H 0.335504 0.419022 0.726718 0.049 Uiso 0.628(6) 1 calc R . P B 2

loop_
_atom_site_aniso_label
_atom_site_aniso_U_11
_atom_site_aniso_U_22
_atom_site_aniso_U_33
_atom_site_aniso_U_23
_atom_site_aniso_U_13
_atom_site_aniso_U_12
Ti1 0.0213(3) 0.0397(3) 0.0432(3) -0.0083(2) 0.0044(2) 0.0036(2)
Cl1 0.0373(4) 0.0819(7) 0.0413(5) -0.0191(4) 0.0090(3) 0.0074(4)
Cl2 0.0475(5) 0.0539(6) 0.0983(9) 0.0188(5) -0.0130(5) 0.0032(4)
Cl3 0.0327(4) 0.0573(5) 0.0605(6) -0.0301(4) 0.0035(4) 0.0051(3)
N1 0.0299(14) 0.0562(18) 0.068(2) -0.0021(16) 0.0131(13) -0.0012(12)
N2 0.0349(14) 0.0516(17) 0.0470(16) -0.0017(13) 0.0043(12) 0.0020(12)
C1 0.050(2) 0.094(3) 0.090(3) -0.025(3) 0.041(2) -0.018(2)
C2 0.041(2) 0.069(3) 0.065(2) -0.004(2) 0.0077(17) -0.0215(18)
C3A 0.019(3) 0.056(5) 0.054(5) -0.006(4) -0.011(4) 0.003(3)
C4A 0.031(4) 0.069(6) 0.052(5) 0.002(4) -0.005(3) 0.012(3)
C5A 0.058(7) 0.042(6) 0.039(4) -0.005(4) 0.016(5) 0.014(5)
C6A 0.090(9) 0.058(6) 0.050(6) 0.011(4) 0.036(6) 0.022(6)
C3B 0.021(4) 0.084(6) 0.103(8) 0.005(6) 0.011(5) 0.012(4)
C4B 0.027(3) 0.054(4) 0.082(6) -0.015(4) 0.003(3) 0.016(3)
C5B 0.056(7) 0.034(4) 0.104(9) -0.013(5) 0.005(6) -0.004(5)
C6B 0.032(4) 0.046(4) 0.059(4) 0.010(3) 0.002(3) 0.011(3)
O1 0.0232(10) 0.0603(15) 0.0426(12) -0.0172(11) 0.0071(9) -0.0034(9)
C7A 0.031(4) 0.032(4) 0.050(5) -0.007(4) 0.008(3) -0.003(3)
C8A 0.034(5) 0.032(4) 0.070(6) -0.001(4) 0.009(4) -0.010(3)
C9A 0.015(3) 0.038(4) 0.070(5) 0.014(4) 0.010(3) -0.005(3)
C10A 0.027(4) 0.038(4) 0.054(5) -0.006(4) 0.016(3) -0.004(3)
C7B 0.027(3) 0.109(6) 0.035(3) -0.009(3) -0.001(2) -0.008(3)
C8B 0.037(3) 0.120(6) 0.050(4) -0.007(4) 0.006(3) -0.010(4)
C9B 0.033(3) 0.073(4) 0.046(3) 0.005(3) 0.011(2) -0.006(2)
C10B 0.030(2) 0.063(3) 0.031(2) 0.007(2) 0.0092(18) -0.002(2)

loop_
_atom_type_symbol
_atom_type_description
_atom_type_scat_dispersion_real
_atom_type_scat_dispersion_imag
_atom_type_scat_source
C C 0.0033 0.0016 'International Tables Vol C Tables 4.2.6.8 and 6.1.1.4'
H H 0.0000 0.0000 'International Tables Vol C Tables 4.2.6.8 and 6.1.1.4'
Cl Cl 0.1484 0.1585 'International Tables Vol C Tables 4.2.6.8 and 6.1.1.4'
N N 0.0061 0.0033 'International Tables Vol C Tables 4.2.6.8 and 6.1.1.4'
O O 0.0106 0.0060 'International Tables Vol C Tables 4.2.6.8 and 6.1.1.4'
Ti Ti 0.2776 0.4457 'International Tables Vol C Tables 4.2.6.8 and 6.1.1.4'

loop_
_geom_angle_atom_site_label_1
_geom_angle_atom_site_label_2
_geom_angle_atom_site_label_3
_geom_angle
_geom_angle_site_symmetry_1
_geom_angle_site_symmetry_3
_geom_angle_publ_flag
Cl1 Ti1 Cl3 175.07(4) . . ?
Cl2 Ti1 Cl1 92.31(5) . . ?
Cl2 Ti1 Cl3 91.31(5) . . ?
N1 Ti1 Cl1 91.67(9) . . ?
N1 Ti1 Cl2 91.97(9) . . ?
N1 Ti1 Cl3 91.56(9) . . ?
N1 Ti1 N2 80.06(11) . . ?
N2 Ti1 Cl1 88.82(8) . . ?
N2 Ti1 Cl2 171.98(8) . . ?
N2 Ti1 Cl3 88.06(8) . . ?
O1 Ti1 Cl1 87.93(6) . . ?
O1 Ti1 Cl2 95.55(8) . . ?
O1 Ti1 Cl3 88.39(6) . . ?
O1 Ti1 N1 172.49(11) . . ?
O1 Ti1 N2 92.43(10) . . ?
C1 N1 Ti1 114.7(2) . . ?
C1 N1 C2 104.9(3) . . ?
C1 N1 C3A 119.2(5) . . ?
C2 N1 Ti1 113.7(2) . . ?
C2 N1 C3A 98.4(5) . . ?
C3A N1 Ti1 105.0(5) . . ?
C3B N1 Ti1 105.0(5) . . ?
C3B N1 C1 98.9(6) . . ?
C3B N1 C2 119.1(6) . . ?
C4A N2 Ti1 98.5(4) . . ?
C4A N2 C6A 105.2(7) . . ?
C5A N2 Ti1 118.0(6) . . ?
C5A N2 C4A 116.1(6) . . ?
C5A N2 C6A 110.8(7) . . ?
C6A N2 Ti1 106.8(5) . . ?
C4B N2 Ti1 103.0(3) . . ?
C4B N2 C5B 102.0(5) . . ?
C5B N2 Ti1 114.5(5) . . ?
C6B N2 Ti1 123.7(4) . . ?
C6B N2 C4B 108.3(5) . . ?
C6B N2 C5B 103.3(7) . . ?
C4A C3A N1 118.0(8) . . ?
C3A C4A N2 129.3(8) . . ?
C4B C3B N1 127.2(8) . . ?
C3B C4B N2 118.5(6) . . ?
C7A O1 Ti1 130.4(4) . . ?
C7A O1 C10A 108.3(5) . . ?
C10A O1 Ti1 113.8(3) . . ?
C7B O1 Ti1 125.2(3) . . ?
C7B O1 C10B 106.8(3) . . ?
C10B O1 Ti1 128.1(2) . . ?
O1 C7A C8A 100.1(7) . . ?
C9A C8A C7A 97.8(8) . . ?
C8A C9A C10A 101.8(7) . . ?
O1 C10A C9A 101.3(6) . . ?
O1 C7B C8B 107.6(5) . . ?
C9B C8B C7B 106.4(6) . . ?
C8B C9B C10B 105.0(5) . . ?
C9B C10B O1 103.9(4) . . ?

loop_
_geom_bond_atom_site_label_1
_geom_bond_atom_site_label_2
_geom_bond_distance
_geom_bond_site_symmetry_2
_geom_bond_publ_flag
Ti1 Cl1 2.3709(11) . ?
Ti1 Cl2 2.3539(13) . ?
Ti1 Cl3 2.3760(11) . ?
Ti1 N1 2.279(3) . ?
Ti1 N2 2.321(3) . ?
Ti1 O1 2.105(2) . ?
N1 C1 1.472(5) . ?
N1 C2 1.494(5) . ?
N1 C3A 1.568(12) . ?
N1 C3B 1.469(12) . ?
N2 C4A 1.513(9) . ?
N2 C5A 1.343(12) . ?
N2 C6A 1.527(10) . ?
N2 C4B 1.553(7) . ?
N2 C5B 1.572(11) . ?
N2 C6B 1.456(9) . ?
C3A C4A 1.205(15) . ?
C3B C4B 1.281(14) . ?
O1 C7A 1.418(8) . ?
O1 C10A 1.530(8) . ?
O1 C7B 1.408(6) . ?
O1 C10B 1.546(5) . ?
C7A C8A 1.539(15) . ?
C8A C9A 1.496(14) . ?
C9A C10A 1.540(11) . ?
C7B C8B 1.518(10) . ?
C8B C9B 1.424(10) . ?
C9B C10B 1.493(7) . ?

loop_
_geom_torsion_atom_site_label_1
_geom_torsion_atom_site_label_2
_geom_torsion_atom_site_label_3
_geom_torsion_atom_site_label_4
_geom_torsion
_geom_torsion_site_symmetry_1
_geom_torsion_site_symmetry_2
_geom_torsion_site_symmetry_3
_geom_torsion_site_symmetry_4
_geom_torsion_publ_flag
Ti1 N1 C3A C4A -2.4(11) . . . . ?
Ti1 N1 C3B C4B -2.9(14) . . . . ?
Ti1 N2 C4A C3A 35.3(12) . . . . ?
Ti1 N2 C4B C3B -27.4(9) . . . . ?
Ti1 O1 C7A C8A -177.0(5) . . . . ?
Ti1 O1 C10A C9A -158.3(5) . . . . ?
Ti1 O1 C7B C8B -179.9(5) . . . . ?
Ti1 O1 C10B C9B -161.4(3) . . . . ?
N1 C3A C4A N2 -25.0(16) . . . . ?
N1 C3B C4B N2 22.7(17) . . . . ?
C1 N1 C3A C4A 127.8(9) . . . . ?
C1 N1 C3B C4B 115.8(13) . . . . ?
C2 N1 C3A C4A -119.8(9) . . . . ?
C2 N1 C3B C4B -131.5(11) . . . . ?
C5A N2 C4A C3A -91.7(13) . . . . ?
C6A N2 C4A C3A 145.4(12) . . . . ?
C5B N2 C4B C3B -146.4(10) . . . . ?
C6B N2 C4B C3B 105.1(10) . . . . ?
O1 C7A C8A C9A -53.3(10) . . . . ?
O1 C7B C8B C9B -19.9(11) . . . . ?
C7A O1 C10A C9A -5.3(8) . . . . ?
C7A C8A C9A C10A 49.9(10) . . . . ?
C8A C9A C10A O1 -28.7(10) . . . . ?
C10A O1 C7A C8A 36.0(8) . . . . ?
C7B O1 C10B C9B 18.7(6) . . . . ?
C7B C8B C9B C10B 31.5(10) . . . . ?
C8B C9B C10B O1 -31.0(8) . . . . ?
C10B O1 C7B C8B 0.0(8) . . . . ?
